data_7151561
loop_
_publ_author_name
'Jean-Paul R. Hermet'
'David W. Porter'
'Michael J. Dearden'
'Justin R. Harrison'
'Tobias Koplin'
'Peter O'Brien'
'J\'er\^ome Parmene'
'Vladimir Tyurin'
'Adrian C. Whitwood'
'John Gilday'
'Neil M. Smith'

_publ_section_title
;
 Synthesis of sparteine-like chiral diamines and evaluation in the
 enantioselective lithiation--substitution of
 N-(tert-butoxycarbonyl)pyrrolidine
;
_journal_issue 22
_journal_name_full 'Org. Biomol. Chem.'
_journal_page_first 3977
_journal_page_last 3988
_journal_paper_doi 10.1039/b308410h
_journal_volume 1
_journal_year 2003
_chemical_formula_moiety 'C13 H20 N2 O3'
_chemical_formula_sum 'C13 H20 N2 O3'
_chemical_formula_weight 252.31
_chemical_name_systematic
;
?
;
_space_group_IT_number 19
_symmetry_cell_setting orthorhombic
_symmetry_space_group_name_Hall 'P 2ac 2ab'
_symmetry_space_group_name_H-M 'P 21 21 21'
_atom_sites_solution_hydrogens geom
_atom_sites_solution_primary direct
_atom_sites_solution_secondary difmap
_audit_creation_method SHELXL-97
_cell_angle_alpha 90.00
_cell_angle_beta 90.00
_cell_angle_gamma 90.00
_cell_formula_units_Z 4
_cell_length_a 7.9103(4)
_cell_length_b 9.9556(5)
_cell_length_c 15.8702(9)
_cell_measurement_reflns_used 4906
_cell_measurement_temperature 115(2)
_cell_measurement_theta_max 30.0
_cell_measurement_theta_min 2.4
_cell_volume 1249.81(11)
_computing_cell_refinement 'SAINT+ v6.22 (Bruker)'
_computing_data_collection 'SMART v5.625 (Bruker)'
_computing_data_reduction 'SAINT+ v6.22 (Bruker)'
_computing_molecular_graphics 'XSHELL v4.02 (Bruker)'
_computing_publication_material 'SHELXL-97 (Sheldrick, 1997)'
_computing_structure_refinement 'SHELXL-97 (Sheldrick, 1997)'
_computing_structure_solution 'SHELXS-97 (Sheldrick, 1990)'
_diffrn_ambient_temperature 115(2)
_diffrn_measured_fraction_theta_full 0.990
_diffrn_measured_fraction_theta_max 0.990
_diffrn_measurement_device_type 'Bruker SMART CCD'
_diffrn_measurement_method \w
_diffrn_radiation_monochromator graphite
_diffrn_radiation_source 'fine-focus sealed tube'
_diffrn_radiation_type MoK\a
_diffrn_radiation_wavelength 0.71073
_diffrn_reflns_av_R_equivalents 0.0196
_diffrn_reflns_av_sigmaI/netI 0.0238
_diffrn_reflns_limit_h_max 10
_diffrn_reflns_limit_h_min -10
_diffrn_reflns_limit_k_max 13
_diffrn_reflns_limit_k_min -7
_diffrn_reflns_limit_l_max 22
_diffrn_reflns_limit_l_min -21
_diffrn_reflns_number 10029
_diffrn_reflns_theta_full 30.03
_diffrn_reflns_theta_max 30.03
_diffrn_reflns_theta_min 2.41
_exptl_absorpt_coefficient_mu 0.096
_exptl_absorpt_correction_T_max 1.000
_exptl_absorpt_correction_T_min 0.891
_exptl_absorpt_correction_type multi-scan
_exptl_absorpt_process_details 'SADABS v2.03; (Sheldrick)'
_exptl_crystal_colour colourless
_exptl_crystal_density_diffrn 1.341
_exptl_crystal_density_method 'not measured'
_exptl_crystal_description block
_exptl_crystal_F_000 544
_exptl_crystal_size_max 0.41
_exptl_crystal_size_mid 0.30
_exptl_crystal_size_min 0.27
_refine_diff_density_max 0.332
_refine_diff_density_min -0.183
_refine_diff_density_rms 0.045
_refine_ls_abs_structure_details 'Flack H D (1983), Acta Cryst. A39, 876-881'
_refine_ls_abs_structure_Flack 0.0(7)
_refine_ls_extinction_method none
_refine_ls_goodness_of_fit_ref 1.061
_refine_ls_hydrogen_treatment mixed
_refine_ls_matrix_type full
_refine_ls_number_parameters 164
_refine_ls_number_reflns 3598
_refine_ls_number_restraints 0
_refine_ls_restrained_S_all 1.061
_refine_ls_R_factor_all 0.0362
_refine_ls_R_factor_gt 0.0333
_refine_ls_shift/su_max 0.000
_refine_ls_shift/su_mean 0.000
_refine_ls_structure_factor_coef Fsqd
_refine_ls_weighting_details 'calc w=1/[\s^2^(Fo^2^)+(0.0594P)^2^+0.0636P] where P=(Fo^2^+2Fc^2^)/3'
_refine_ls_weighting_scheme calc
_refine_ls_wR_factor_gt 0.0877
_refine_ls_wR_factor_ref 0.0898
_reflns_number_gt 3370
_reflns_number_total 3598
_reflns_threshold_expression >2sigma(I)
_cod_data_source_file b308410h.txt
_cod_data_source_block pob0301m
_cod_depositor_comments
;
The following automatic conversions were performed:
'_symmetry_cell_setting' value 'Orthorhombic' changed to 'orthorhombic'
according to '/home/saulius/struct/CIF-dictionaries/cif_core.dic'
dictionary named 'cif_core.dic' version 2.4.1 from 2010-06-29.

Automatic conversion script
Id: cif_fix_enum 1527 2010-12-29 10:47:43Z saulius 
;
_cod_database_code 7151561

loop_
_symmetry_equiv_pos_as_xyz
'x, y, z'
'-x+1/2, -y, z+1/2'
'-x, y+1/2, -z+1/2'
'x+1/2, -y+1/2, -z'

loop_
_atom_site_label
_atom_site_type_symbol
_atom_site_fract_x
_atom_site_fract_y
_atom_site_fract_z
_atom_site_U_iso_or_equiv
_atom_site_adp_type
_atom_site_occupancy
_atom_site_symmetry_multiplicity
_atom_site_calc_flag
_atom_site_refinement_flags
_atom_site_disorder_assembly
_atom_site_disorder_group
N1 N 0.81469(10) 0.39545(8) 0.89736(5) 0.01515(16) Uani 1 1 d . . .
O1 O 0.76092(11) 0.46919(8) 1.02948(5) 0.02707(18) Uani 1 1 d . . .
O3 O 0.48558(11) 0.67168(8) 0.89398(5) 0.02691(18) Uani 1 1 d . . .
N2 N 0.60116(10) 0.55181(9) 0.78972(6) 0.02028(18) Uani 1 1 d . . .
O2 O 0.37018(10) 0.47122(8) 0.85883(5) 0.02728(18) Uani 1 1 d . . .
C5 C 0.80778(12) 0.29376(10) 0.82991(6) 0.01633(18) Uani 1 1 d . . .
H5 H 0.9210 0.2492 0.8282 0.020 Uiso 1 1 calc R . .
C4 C 0.67869(13) 0.18468(10) 0.84722(7) 0.0212(2) Uani 1 1 d . . .
H4A H 0.6982 0.1083 0.8085 0.025 Uiso 1 1 calc R . .
H4B H 0.5637 0.2200 0.8365 0.025 Uiso 1 1 calc R . .
C7 C 0.61261(13) 0.43585(11) 0.73366(6) 0.0214(2) Uani 1 1 d . . .
H7A H 0.6003 0.4661 0.6746 0.026 Uiso 1 1 calc R . .
H7B H 0.5188 0.3731 0.7462 0.026 Uiso 1 1 calc R . .
C9 C 0.91105(12) 0.57013(11) 0.79520(7) 0.02074(19) Uani 1 1 d . . .
H9 H 1.0053 0.6356 0.7866 0.025 Uiso 1 1 calc R . .
C10 C 0.93164(12) 0.50734(10) 0.88218(6) 0.01824(19) Uani 1 1 d . . .
H10A H 1.0491 0.4745 0.8883 0.022 Uiso 1 1 calc R . .
H10B H 0.9128 0.5773 0.9255 0.022 Uiso 1 1 calc R . .
C11 C 0.92515(13) 0.46171(12) 0.72803(6) 0.0237(2) Uani 1 1 d . . .
H11A H 1.0359 0.4159 0.7320 0.028 Uiso 1 1 calc R . .
H11B H 0.9146 0.5017 0.6712 0.028 Uiso 1 1 calc R . .
C1 C 0.74678(13) 0.38138(10) 0.97535(6) 0.01777(18) Uani 1 1 d . . .
C6 C 0.78173(12) 0.36202(11) 0.74372(6) 0.01980(19) Uani 1 1 d . . .
H6 H 0.7879 0.2910 0.6993 0.024 Uiso 1 1 calc R . .
C8 C 0.74294(13) 0.64572(11) 0.78541(7) 0.0245(2) Uani 1 1 d . . .
H8A H 0.7321 0.7135 0.8307 0.029 Uiso 1 1 calc R . .
H8B H 0.7411 0.6932 0.7306 0.029 Uiso 1 1 calc R . .
C3 C 0.69075(14) 0.13629(11) 0.93764(7) 0.0226(2) Uani 1 1 d . . .
H3A H 0.6092 0.0625 0.9475 0.027 Uiso 1 1 calc R . .
H3B H 0.8060 0.1023 0.9493 0.027 Uiso 1 1 calc R . .
C2 C 0.65094(14) 0.25393(12) 0.99480(7) 0.0257(2) Uani 1 1 d . . .
H2A H 0.5284 0.2731 0.9911 0.031 Uiso 1 1 calc R . .
H2B H 0.6757 0.2274 1.0536 0.031 Uiso 1 1 calc R . .
C12 C 0.47812(13) 0.55676(11) 0.84844(7) 0.02053(19) Uani 1 1 d . . .
C13 C 0.36709(19) 0.68334(13) 0.96200(8) 0.0347(3) Uani 1 1 d . . .
H13A H 0.4164 0.6450 1.0133 0.052 Uiso 1 1 calc R . .
H13B H 0.2633 0.6347 0.9477 0.052 Uiso 1 1 calc R . .
H13C H 0.3407 0.7783 0.9715 0.052 Uiso 1 1 calc R . .

loop_
_atom_site_aniso_label
_atom_site_aniso_U_11
_atom_site_aniso_U_22
_atom_site_aniso_U_33
_atom_site_aniso_U_23
_atom_site_aniso_U_13
_atom_site_aniso_U_12
N1 0.0165(3) 0.0153(3) 0.0137(3) -0.0002(3) 0.0005(3) -0.0019(3)
O1 0.0372(4) 0.0259(4) 0.0181(3) -0.0047(3) 0.0059(3) -0.0041(4)
O3 0.0314(4) 0.0211(4) 0.0282(4) -0.0031(3) 0.0044(3) -0.0017(3)
N2 0.0173(4) 0.0203(4) 0.0233(4) 0.0025(3) -0.0013(3) 0.0017(3)
O2 0.0243(4) 0.0263(4) 0.0313(4) -0.0043(3) 0.0052(3) -0.0044(3)
C5 0.0167(4) 0.0184(4) 0.0139(4) -0.0020(3) -0.0006(3) 0.0017(3)
C4 0.0211(5) 0.0197(4) 0.0228(5) -0.0017(4) -0.0036(4) -0.0028(4)
C7 0.0205(4) 0.0261(5) 0.0175(4) 0.0001(4) -0.0038(4) 0.0042(4)
C9 0.0169(4) 0.0231(5) 0.0223(4) 0.0074(4) 0.0019(4) -0.0018(4)
C10 0.0180(4) 0.0183(4) 0.0184(4) 0.0015(3) -0.0002(3) -0.0044(3)
C11 0.0204(5) 0.0338(6) 0.0168(4) 0.0060(4) 0.0033(3) 0.0018(4)
C1 0.0186(4) 0.0192(4) 0.0155(4) 0.0012(3) 0.0015(3) 0.0006(4)
C6 0.0190(4) 0.0263(5) 0.0141(4) -0.0008(3) -0.0001(3) 0.0031(4)
C8 0.0207(4) 0.0216(5) 0.0311(5) 0.0094(4) 0.0003(4) -0.0001(4)
C3 0.0239(5) 0.0189(4) 0.0251(5) 0.0028(4) -0.0010(4) -0.0049(4)
C2 0.0300(5) 0.0236(5) 0.0236(5) 0.0013(4) 0.0089(4) -0.0066(4)
C12 0.0201(4) 0.0208(4) 0.0207(4) 0.0017(4) -0.0029(4) 0.0030(4)
C13 0.0444(7) 0.0295(6) 0.0302(6) -0.0069(5) 0.0099(5) -0.0032(5)

loop_
_atom_type_symbol
_atom_type_description
_atom_type_scat_dispersion_real
_atom_type_scat_dispersion_imag
_atom_type_scat_source
C C 0.0033 0.0016 'International Tables Vol C Tables 4.2.6.8 and 6.1.1.4'
H H 0.0000 0.0000 'International Tables Vol C Tables 4.2.6.8 and 6.1.1.4'
N N 0.0061 0.0033 'International Tables Vol C Tables 4.2.6.8 and 6.1.1.4'
O O 0.0106 0.0060 'International Tables Vol C Tables 4.2.6.8 and 6.1.1.4'

loop_
_geom_angle_atom_site_label_1
_geom_angle_atom_site_label_2
_geom_angle_atom_site_label_3
_geom_angle
_geom_angle_site_symmetry_1
_geom_angle_site_symmetry_3
_geom_angle_publ_flag
C1 N1 C10 118.54(8) . . ?
C1 N1 C5 125.23(8) . . ?
C10 N1 C5 115.17(7) . . ?
C12 O3 C13 116.20(9) . . ?
C12 N2 C7 119.65(9) . . ?
C12 N2 C8 124.25(9) . . ?
C7 N2 C8 115.44(8) . . ?
N1 C5 C4 112.66(8) . . ?
N1 C5 C6 110.28(8) . . ?
C4 C5 C6 112.75(8) . . ?
C5 C4 C3 110.90(8) . . ?
N2 C7 C6 111.67(8) . . ?
C11 C9 C10 109.63(8) . . ?
C11 C9 C8 109.89(9) . . ?
C10 C9 C8 112.66(8) . . ?
N1 C10 C9 113.11(8) . . ?
C9 C11 C6 107.00(8) . . ?
O1 C1 N1 121.84(9) . . ?
O1 C1 C2 119.99(9) . . ?
N1 C1 C2 118.18(9) . . ?
C11 C6 C7 108.62(8) . . ?
C11 C6 C5 109.38(8) . . ?
C7 C6 C5 114.83(8) . . ?
N2 C8 C9 110.25(8) . . ?
C2 C3 C4 107.94(9) . . ?
C1 C2 C3 115.02(8) . . ?
O2 C12 N2 125.06(10) . . ?
O2 C12 O3 123.32(9) . . ?
N2 C12 O3 111.60(9) . . ?

loop_
_geom_bond_atom_site_label_1
_geom_bond_atom_site_label_2
_geom_bond_distance
_geom_bond_site_symmetry_2
_geom_bond_publ_flag
N1 C1 1.3565(12) . ?
N1 C10 1.4679(12) . ?
N1 C5 1.4744(11) . ?
O1 C1 1.2308(12) . ?
O3 C12 1.3546(13) . ?
O3 C13 1.4343(15) . ?
N2 C12 1.3484(13) . ?
N2 C7 1.4604(13) . ?
N2 C8 1.4617(13) . ?
O2 C12 1.2171(13) . ?
C5 C4 1.5158(14) . ?
C5 C6 1.5412(13) . ?
C4 C3 1.5167(15) . ?
C7 C6 1.5347(14) . ?
C9 C11 1.5212(15) . ?
C9 C10 1.5240(14) . ?
C9 C8 1.5359(14) . ?
C11 C6 1.5277(15) . ?
C1 C2 1.5099(14) . ?
C3 C2 1.5146(16) . ?

loop_
_cod_related_entry_id
_cod_related_entry_database
_cod_related_entry_code
1 ChemSpider 9463195
